data_7251817
loop_
_publ_author_name
'Yang, Changmeng'
'Bai, Yingxiang'
'Shen, Ruwei'
'Zhu, Dunru'

_publ_section_title
;
 Atom orientation in SBU-induced conformational isomerism in
 hydroxamate-based In-MOFs
;
_journal_issue 18
_journal_name_full CrystEngComm
_journal_page_first 2927
_journal_page_last 2936
_journal_paper_doi 10.1039/D6CE00133E
_journal_volume 28
_journal_year 2026
_chemical_formula_moiety 'C12 H9 In N3 O6, 4(H2 O)'
_chemical_formula_sum 'C12 H17 In N3 O10'
_chemical_formula_weight 478.10
_space_group_crystal_system triclinic
_space_group_IT_number 2
_space_group_name_Hall '-P 1'
_space_group_name_H-M_alt 'P -1'
_atom_sites_solution_hydrogens mixed
_audit_creation_date 2025-12-30
_audit_creation_method
;
Olex2 1.5
(compiled 2025.07.13 svn.rb7424aed for OlexSys, GUI svn.r7314)
;
_audit_update_record
;
2026-02-05 deposited with the CCDC.	2026-03-20 downloaded from the CCDC.
;
_cell_angle_alpha 69.137(9)
_cell_angle_beta 80.529(10)
_cell_angle_gamma 89.638(10)
_cell_formula_units_Z 2
_cell_length_a 7.085(7)
_cell_length_b 11.276(11)
_cell_length_c 14.660(14)
_cell_measurement_reflns_used 3494
_cell_measurement_temperature 293(2)
_cell_measurement_theta_max 29.1180
_cell_measurement_theta_min 2.4460
_cell_volume 1077.7(18)
_computing_cell_refinement 'SAINT (Bruker, 2005)'
_computing_data_collection 'APEX2 (Bruker, 2005)'
_computing_data_reduction SAINT
_computing_molecular_graphics 'Olex2 1.5 (Dolomanov et al., 2009)'
_computing_publication_material 'Olex2 1.5 (Dolomanov et al., 2009)'
_computing_structure_refinement 'SHELXL 2018/3 (Sheldrick, 2015)'
_computing_structure_solution 'SHELXL-2018/3 (Sheldrick, 2018)'
_diffrn_ambient_temperature 293(2)
_diffrn_measured_fraction_theta_full 0.984
_diffrn_measured_fraction_theta_max 0.984
_diffrn_measurement_device_type 'Bruker Smart APEX II CCD'
_diffrn_measurement_method '\w scans'
_diffrn_radiation_type MoK\a
_diffrn_radiation_wavelength 0.71073
_diffrn_reflns_av_R_equivalents 0.0793
_diffrn_reflns_av_unetI/netI 0.1128
_diffrn_reflns_Laue_measured_fraction_full 0.984
_diffrn_reflns_Laue_measured_fraction_max 0.984
_diffrn_reflns_limit_h_max 8
_diffrn_reflns_limit_h_min -8
_diffrn_reflns_limit_k_max 12
_diffrn_reflns_limit_k_min -13
_diffrn_reflns_limit_l_max 17
_diffrn_reflns_limit_l_min -16
_diffrn_reflns_number 7189
_diffrn_reflns_point_group_measured_fraction_full 0.984
_diffrn_reflns_point_group_measured_fraction_max 0.984
_diffrn_reflns_theta_full 25.001
_diffrn_reflns_theta_max 25.001
_diffrn_reflns_theta_min 2.943
_exptl_absorpt_coefficient_mu 1.144
_exptl_absorpt_correction_T_max 0.988
_exptl_absorpt_correction_T_min 0.986
_exptl_absorpt_correction_type multi-scan
_exptl_absorpt_process_details 'SADABS (Bruker, 2005)'
_exptl_crystal_colour Colorless
_exptl_crystal_density_diffrn 1.473
_exptl_crystal_density_method 'not measured'
_exptl_crystal_description Block
_exptl_crystal_F_000 478
_exptl_crystal_size_max 0.16
_exptl_crystal_size_mid 0.16
_exptl_crystal_size_min 0.15
_refine_diff_density_max 0.965
_refine_diff_density_min -1.245
_refine_diff_density_rms 0.171
_refine_ls_extinction_method none
_refine_ls_goodness_of_fit_ref 1.025
_refine_ls_hydrogen_treatment mixed
_refine_ls_matrix_type full
_refine_ls_number_parameters 302
_refine_ls_number_reflns 3747
_refine_ls_number_restraints 122
_refine_ls_restrained_S_all 1.013
_refine_ls_R_factor_all 0.0892
_refine_ls_R_factor_gt 0.0610
_refine_ls_shift/su_max 0.000
_refine_ls_shift/su_mean 0.000
_refine_ls_structure_factor_coef Fsqd
_refine_ls_weighting_details 'w=1/[\s^2^(Fo^2^)+(0.0857P)^2^] where P=(Fo^2^+2Fc^2^)/3'
_refine_ls_weighting_scheme calc
_refine_ls_wR_factor_gt 0.1497
_refine_ls_wR_factor_ref 0.1617
_reflns_Friedel_coverage 0.000
_reflns_number_gt 2836
_reflns_number_total 3747
_reflns_threshold_expression 'I > 2\s(I)'
_cod_data_source_file d6ce00133e2.cif
_cod_data_source_block 1_CCDC1
_cod_depositor_comments 'Adding full bibliography for 7251815--7251817.cif.'
_cod_database_code 7251817
_shelx_shelxl_version_number 2018/3
_shelx_space_group_comment
;
The symmetry employed for this shelxl refinement is uniquely defined
by the following loop, which should always be used as a source of
symmetry information in preference to the above space-group names.
They are only intended as comments.
;
_olex2_refinement_description
;
1. Restrained distances
 C12A-C10
 1.38 with sigma of 0.01
 C11A-C10
 1.4 with sigma of 0.01
 H11A-C11A
 0.98 with sigma of 0.01
 H4WA-H5WB
 2.2 with sigma of 0.01
 H5WA-H4WD_$2
 2.2 with sigma of 0.01
 H5WA-H4WC_$2
 2.2 with sigma of 0.01
 C5-C4 \\sim C5-C4A
 with sigma of 0.02
 C2-C3 \\sim C2-C3A
 with sigma of 0.02
 C3-C4 \\sim C3A-C4A
 with sigma of 0.02
 C5-C3 \\sim C5-C3A
 with sigma of 0.04
 C2-C4 \\sim C2-C4A
 with sigma of 0.04
 C10-C11 \\sim C10-C11A
 with sigma of 0.02
 C10-C12 \\sim C10-C12A
 with sigma of 0.02
 C9-C11 \\sim C9-C11A
 with sigma of 0.04
 C9-C12 \\sim C9-C12A
 with sigma of 0.04
 C11-C12 \\sim C11A-C12A
 with sigma of 0.04
2. Uiso/Uaniso restraints and constraints
Uanis(O5W) \\sim Ueq, Uanis(O5WA) \\sim Ueq, Uanis(O4W) \\sim Ueq, Uanis(O4WA)
\\sim Ueq: with sigma of 0.005 and sigma for terminal atoms of 0.005
Uanis(O3W) \\sim Ueq, Uanis(C12) \\sim Ueq, Uanis(C11) \\sim Ueq: with sigma of
0.02 and sigma for terminal atoms of 0.01
Uanis(C6) \\sim Ueq, Uanis(C7) \\sim Ueq, Uanis(O5) \\sim Ueq, Uanis(O6) \\sim
Ueq, Uanis(O2W) \\sim Ueq: with sigma of 0.05 and sigma for terminal atoms of
0.02
Uanis(C12) \\sim Ueq, Uanis(C11) \\sim Ueq: with sigma of 0.01 and sigma for
terminal atoms of 0.02
Uanis(C4) \\sim Ueq, Uanis(C3) \\sim Ueq, Uanis(C3A) \\sim Ueq, Uanis(C4A)
\\sim Ueq: with sigma of 0.01 and sigma for terminal atoms of 0.02
Uanis(C11) \\sim Ueq, Uanis(C12) \\sim Ueq: with sigma of 0.01 and sigma for
terminal atoms of 0.02
Uanis(C12) \\sim Ueq, Uanis(C12A) \\sim Ueq, Uanis(C11A) \\sim Ueq, Uanis(C11)
\\sim Ueq: with sigma of 0.01 and sigma for terminal atoms of 0.02
Uanis(C12) \\sim Ueq, Uanis(C11A) \\sim Ueq: with sigma of 0.006 and sigma for
terminal atoms of 0.012
3. Others
 Sof(C11A)=Sof(H11A)=Sof(C12A)=Sof(H12A)=1-FVAR(1)
 Sof(C11)=Sof(H11)=Sof(C12)=Sof(H12)=FVAR(1)
 Fixed Sof: C3(0.5) H3(0.5) C3A(0.5) H3A(0.5) C4(0.5) H4(0.5) C4A(0.5)
 H4A(0.5) O4W(0.25) H4WA(0.25) H4WB(0.25) O4WA(0.25) H4WC(0.25) H4WD(0.25)
 O5W(0.25) H5WA(0.25) H5WB(0.25) O5WA(0.25) H5WC(0.25) H5WD(0.25)
4.a Riding coordinates:
 O1W(H1WA,H1WB), O2W(H2WA,H2WB), O3W(H3WA,H3WB), O4W(H4WA,H4WB), O4WA(H4WC,
 H4WD), O5W(H5WA,H5WB), O5WA(H5WC,H5WD)
4.b Aromatic/amide H refined with riding coordinates:
 C3(H3), C3A(H3A), C4(H4), C4A(H4A), C6(H6), C7(H7), C11(H11), C12(H12),
 C12A(H12A), N1(H1), N2(H2), N3(H3B)
;
_olex2_submission_special_instructions 'No special instructions were received'

loop_
_space_group_symop_operation_xyz
'x, y, z'
'-x, -y, -z'

loop_
_atom_site_label
_atom_site_type_symbol
_atom_site_fract_x
_atom_site_fract_y
_atom_site_fract_z
_atom_site_U_iso_or_equiv
_atom_site_adp_type
_atom_site_occupancy
_atom_site_site_symmetry_order
_atom_site_calc_flag
_atom_site_refinement_flags_posn
_atom_site_refinement_flags_adp
_atom_site_refinement_flags_occupancy
_atom_site_disorder_assembly
_atom_site_disorder_group
C1 C 0.0911(12) 0.5327(8) 0.1313(6) 0.032(2) Uani 1 1 d . . . . .
C2 C 0.0982(12) 0.4074(7) 0.1181(7) 0.032(2) Uani 1 1 d D . . . .
C3 C -0.055(2) 0.3132(14) 0.1594(16) 0.031(6) Uani 0.5 1 d D U P A 1
H3 H -0.164084 0.326866 0.198215 0.037 Uiso 0.5 1 calc R U P A 1
C3A C -0.018(3) 0.3005(15) 0.1868(16) 0.045(8) Uani 0.5 1 d D U P A 2
H3A H -0.102271 0.307079 0.240408 0.054 Uiso 0.5 1 calc R U P A 2
C4 C -0.040(2) 0.2008(16) 0.1417(17) 0.033(6) Uani 0.5 1 d D U P A 1
H4 H -0.146015 0.143999 0.161035 0.040 Uiso 0.5 1 calc R U P A 1
C4A C -0.003(3) 0.1863(16) 0.1715(13) 0.029(6) Uani 0.5 1 d D U P A 2
H4A H -0.085123 0.117358 0.213010 0.035 Uiso 0.5 1 calc R U P A 2
C5 C 0.1335(12) 0.1708(7) 0.0948(6) 0.0309(19) Uani 1 1 d D . . . .
C6 C 0.2683(14) 0.2699(8) 0.0434(7) 0.045(2) Uani 1 1 d . U . . .
H6 H 0.373227 0.257873 0.000927 0.053 Uiso 1 1 calc R U . . .
C7 C 0.2500(13) 0.3873(8) 0.0541(7) 0.045(2) Uani 1 1 d . U . . .
H7 H 0.341253 0.453205 0.017593 0.054 Uiso 1 1 calc R U . . .
C8 C 0.1489(11) 0.0419(7) 0.0890(6) 0.0257(18) Uani 1 1 d . . . . .
C9 C 0.4044(11) 0.6665(8) 0.3139(6) 0.0296(19) Uani 1 1 d D . . . .
C10 C 0.4562(11) 0.5819(8) 0.4089(6) 0.033(2) Uani 1 1 d D . . . .
C11 C 0.644(2) 0.539(3) 0.4172(13) 0.040(5) Uani 0.59(4) 1 d D U P B 1
H11 H 0.739514 0.562399 0.361124 0.048 Uiso 0.59(4) 1 calc R U P B 1
C11A C 0.641(2) 0.589(3) 0.4308(18) 0.031(7) Uani 0.41(4) 1 d D U P B 2
H11A H 0.760(15) 0.632(17) 0.387(12) 0.037 Uiso 0.41(4) 1 d D U P B 2
C12 C 0.313(2) 0.535(2) 0.4928(11) 0.031(5) Uani 0.59(4) 1 d D U P B 1
H12 H 0.187185 0.554873 0.487371 0.038 Uiso 0.59(4) 1 calc R U P B 1
C12A C 0.322(4) 0.489(3) 0.4751(19) 0.044(8) Uani 0.41(4) 1 d D U P B 2
H12A H 0.205650 0.477719 0.457069 0.053 Uiso 0.41(4) 1 calc R U P B 2
In1 In 0.19696(8) 0.77399(5) 0.14840(4) 0.0233(2) Uani 1 1 d . . . . .
N1 N -0.0738(10) 0.5698(6) 0.1647(5) 0.0345(17) Uani 1 1 d . . . . .
H1 H -0.176326 0.521889 0.178330 0.041 Uiso 1 1 calc R U . . .
N2 N 0.2367(10) 0.0302(5) 0.0080(5) 0.0282(16) Uani 1 1 d . . . . .
H2 H 0.283146 0.096930 -0.041776 0.034 Uiso 1 1 calc R U . . .
N3 N 0.5424(10) 0.7275(6) 0.2405(5) 0.0302(16) Uani 1 1 d . . . . .
H3B H 0.660315 0.719194 0.247762 0.036 Uiso 1 1 calc R U . . .
O1 O -0.0837(8) 0.6841(5) 0.1778(5) 0.0346(14) Uani 1 1 d . . . . .
O1W O 0.5594(10) 0.4615(7) 0.2029(6) 0.068(2) Uani 1 1 d . . . . .
H1WA H 0.521745 0.492880 0.247162 0.102 Uiso 1 1 d R U . . .
H1WB H 0.483972 0.488755 0.161400 0.102 Uiso 1 1 d R U . . .
O2 O 0.2444(8) 0.6035(5) 0.1104(5) 0.0364(15) Uani 1 1 d . . . . .
O2W O 0.538(2) 0.0427(15) 0.2006(12) 0.184(6) Uani 1 1 d . U . . .
H2WA H 0.630759 0.017732 0.168547 0.275 Uiso 1 1 d R U . . .
H2WB H 0.444086 -0.008760 0.208494 0.275 Uiso 1 1 d R U . . .
O3 O 0.2563(8) -0.0883(5) 0.0006(4) 0.0316(13) Uani 1 1 d . . . . .
O3W O 0.454(3) 0.2164(19) 0.3038(16) 0.233(8) Uani 1 1 d . U . . .
H3WA H 0.482194 0.172053 0.267678 0.350 Uiso 1 1 d R U . E .
H3WB H 0.466369 0.292779 0.263182 0.350 Uiso 1 1 d R U . . .
O4 O 0.0788(8) -0.0560(5) 0.1651(4) 0.0353(14) Uani 1 1 d . . . . .
O4W O 0.064(7) 0.265(5) 0.429(4) 0.17(2) Uani 0.25 1 d . U P C 1
H4WA H 0.078456 0.189846 0.466891 0.250 Uiso 0.25 1 d DR U P C 1
H4WB H 0.103667 0.265969 0.370935 0.250 Uiso 0.25 1 d R U P C 1
O4WA O -0.291(11) 0.151(7) 0.477(5) 0.22(3) Uani 0.25 1 d . U P D 2
H4WC H -0.313688 0.085737 0.463403 0.330 Uiso 0.25 1 d R U P D 2
H4WD H -0.190461 0.142035 0.502569 0.330 Uiso 0.25 1 d R U P D 2
O5 O 0.4958(8) 0.8047(5) 0.1518(4) 0.0344(14) Uani 1 1 d . U . . .
O5W O 0.495(7) 0.233(7) 0.407(6) 0.22(3) Uani 0.25 1 d . U P E 1
H5WA H 0.568320 0.229167 0.447962 0.331 Uiso 0.25 1 d R U P E 1
H5WB H 0.385734 0.246416 0.434209 0.331 Uiso 0.25 1 d DR U P E 1
O5WA O 0.116(9) 0.156(6) 0.582(5) 0.20(3) Uani 0.25 1 d . U P F 2
H5WC H 0.111316 0.076573 0.614465 0.293 Uiso 0.25 1 d R U P F 2
H5WD H 0.125384 0.189868 0.624663 0.293 Uiso 0.25 1 d R U P F 2
O6 O 0.2294(8) 0.6802(6) 0.3037(4) 0.0412(16) Uani 1 1 d . U . . .

loop_
_atom_site_aniso_label
_atom_site_aniso_U_11
_atom_site_aniso_U_22
_atom_site_aniso_U_33
_atom_site_aniso_U_23
_atom_site_aniso_U_13
_atom_site_aniso_U_12
C1 0.031(5) 0.027(4) 0.037(5) -0.008(4) -0.008(4) 0.003(4)
C2 0.030(5) 0.023(4) 0.047(5) -0.017(4) -0.006(4) 0.002(3)
C3 0.026(8) 0.027(8) 0.040(9) -0.013(7) -0.008(7) 0.009(6)
C3A 0.043(11) 0.044(10) 0.045(11) -0.013(8) -0.005(8) 0.005(7)
C4 0.024(9) 0.029(8) 0.047(10) -0.016(7) -0.002(7) -0.003(6)
C4A 0.033(9) 0.029(8) 0.030(9) -0.014(6) -0.010(7) 0.010(6)
C5 0.037(5) 0.023(4) 0.032(5) -0.010(4) -0.003(4) 0.002(4)
C6 0.046(6) 0.033(5) 0.053(6) -0.021(5) 0.010(5) -0.008(4)
C7 0.040(6) 0.032(5) 0.056(6) -0.017(4) 0.012(5) -0.015(4)
C8 0.029(4) 0.017(4) 0.031(5) -0.009(3) -0.004(4) 0.004(3)
C9 0.023(5) 0.034(4) 0.035(5) -0.016(4) -0.005(4) 0.005(4)
C10 0.027(5) 0.043(5) 0.025(5) -0.007(4) -0.002(4) 0.003(4)
C11 0.043(8) 0.044(9) 0.028(7) -0.011(6) 0.001(6) 0.013(6)
C11A 0.030(8) 0.031(9) 0.029(8) -0.004(5) -0.009(5) 0.001(5)
C12 0.027(6) 0.032(7) 0.030(6) -0.008(5) -0.001(4) 0.015(5)
C12A 0.041(11) 0.051(12) 0.043(11) -0.017(8) -0.011(8) -0.002(8)
In1 0.0246(3) 0.0166(3) 0.0280(3) -0.0068(2) -0.0057(2) 0.0030(2)
N1 0.032(4) 0.023(4) 0.050(5) -0.014(3) -0.005(3) 0.004(3)
N2 0.039(4) 0.011(3) 0.033(4) -0.005(3) -0.009(3) 0.005(3)
N3 0.027(4) 0.029(4) 0.029(4) -0.001(3) -0.007(3) 0.001(3)
O1 0.033(3) 0.027(3) 0.051(4) -0.023(3) -0.006(3) 0.006(2)
O1W 0.043(4) 0.063(5) 0.102(7) -0.031(5) -0.019(4) 0.005(4)
O2 0.030(3) 0.028(3) 0.057(4) -0.027(3) 0.000(3) 0.001(3)
O2W 0.156(11) 0.185(12) 0.222(14) -0.088(11) -0.032(10) -0.003(9)
O3 0.044(4) 0.021(3) 0.030(3) -0.008(2) -0.009(3) 0.007(2)
O3W 0.233(12) 0.209(11) 0.239(12) -0.063(9) -0.030(9) 0.004(9)
O4 0.042(4) 0.023(3) 0.035(3) -0.009(3) 0.003(3) 0.005(3)
O4W 0.17(2) 0.17(2) 0.17(2) -0.061(9) -0.029(6) 0.009(5)
O4WA 0.22(3) 0.22(3) 0.22(3) -0.080(12) -0.038(7) 0.013(5)
O5 0.025(3) 0.033(3) 0.030(3) 0.008(3) -0.007(3) -0.008(2)
O5W 0.22(3) 0.22(3) 0.22(3) -0.080(12) -0.039(7) 0.011(5)
O5WA 0.20(3) 0.19(3) 0.20(3) -0.071(11) -0.033(7) 0.010(5)
O6 0.024(3) 0.050(4) 0.033(4) 0.004(3) -0.004(3) 0.004(3)

loop_
_atom_type_symbol
_atom_type_description
_atom_type_scat_dispersion_real
_atom_type_scat_dispersion_imag
_atom_type_scat_source
C C 0.0033 0.0016 'International Tables Vol C Tables 4.2.6.8 and 6.1.1.4'
H H 0.0000 0.0000 'International Tables Vol C Tables 4.2.6.8 and 6.1.1.4'
In In -0.7276 1.3100 'International Tables Vol C Tables 4.2.6.8 and 6.1.1.4'
N N 0.0061 0.0033 'International Tables Vol C Tables 4.2.6.8 and 6.1.1.4'
O O 0.0106 0.0060 'International Tables Vol C Tables 4.2.6.8 and 6.1.1.4'

loop_
_geom_angle_atom_site_label_1
_geom_angle_atom_site_label_2
_geom_angle_atom_site_label_3
_geom_angle
_geom_angle_site_symmetry_1
_geom_angle_site_symmetry_3
_geom_angle_publ_flag
N1 C1 C2 119.5(7) . . ?
O2 C1 C2 120.2(7) . . ?
O2 C1 N1 120.3(8) . . ?
C3 C2 C1 122.8(9) . . ?
C3A C2 C1 120.7(10) . . ?
C7 C2 C1 118.8(7) . . ?
C7 C2 C3 118.0(9) . . ?
C7 C2 C3A 118.6(10) . . ?
C2 C3 H3 120.3 . . ?
C4 C3 C2 119.5(14) . . ?
C4 C3 H3 120.3 . . ?
C2 C3A H3A 121.0 . . ?
C4A C3A C2 118.1(15) . . ?
C4A C3A H3A 121.0 . . ?
C3 C4 H4 119.4 . . ?
C3 C4 C5 121.1(14) . . ?
C5 C4 H4 119.4 . . ?
C3A C4A H4A 118.9 . . ?
C3A C4A C5 122.2(15) . . ?
C5 C4A H4A 118.9 . . ?
C4 C5 C8 118.8(9) . . ?
C4A C5 C8 118.3(9) . . ?
C6 C5 C4 116.9(10) . . ?
C6 C5 C4A 116.9(10) . . ?
C6 C5 C8 123.5(8) . . ?
C5 C6 H6 119.4 . . ?
C5 C6 C7 121.1(9) . . ?
C7 C6 H6 119.4 . . ?
C2 C7 C6 120.9(8) . . ?
C2 C7 H7 119.6 . . ?
C6 C7 H7 119.6 . . ?
N2 C8 C5 119.3(7) . . ?
O4 C8 C5 119.5(7) . . ?
O4 C8 N2 121.2(7) . . ?
N3 C9 C10 118.7(7) . . ?
O6 C9 C10 120.8(7) . . ?
O6 C9 N3 120.5(8) . . ?
C11 C10 C9 122.7(9) . . ?
C11A C10 C9 121.6(11) . . ?
C12 C10 C9 119.3(9) . . ?
C12 C10 C11 117.9(10) . . ?
C12A C10 C9 119.0(12) . . ?
C12A C10 C11A 119.3(14) . . ?
C10 C11 H11 119.8 . . ?
C12 C11 C10 120.4(13) 2_666 . ?
C12 C11 H11 119.8 2_666 . ?
C10 C11A H11A 130(10) . . ?
C10 C11A C12A 118.7(16) . 2_666 ?
C12A C11A H11A 111(10) 2_666 . ?
C10 C12 H12 119.3 . . ?
C11 C12 C10 121.4(13) 2_666 . ?
C11 C12 H12 119.3 2_666 . ?
C10 C12A C11A 121.5(18) . 2_666 ?
C10 C12A H12A 119.2 . . ?
C11A C12A H12A 119.2 2_666 . ?
O1 In1 O2 75.5(2) . . ?
O1 In1 O4 91.6(2) . 1_565 ?
O1 In1 O5 161.4(2) . . ?
O1 In1 O6 91.3(2) . . ?
O3 In1 O1 110.4(2) 1_565 . ?
O3 In1 O2 97.6(2) 1_565 . ?
O3 In1 O4 76.8(2) 1_565 1_565 ?
O3 In1 O5 85.7(2) 1_565 . ?
O3 In1 O6 157.1(2) 1_565 . ?
O4 In1 O2 163.3(2) 1_565 . ?
O4 In1 O6 96.0(2) 1_565 . ?
O5 In1 O2 93.6(2) . . ?
O5 In1 O4 101.5(2) . 1_565 ?
O5 In1 O6 74.3(2) . . ?
O6 In1 O2 94.9(2) . . ?
C1 N1 H1 119.7 . . ?
C1 N1 O1 120.5(7) . . ?
O1 N1 H1 119.7 . . ?
C8 N2 H2 119.6 . . ?
C8 N2 O3 120.8(6) . . ?
O3 N2 H2 119.6 . . ?
C9 N3 H3B 120.5 . . ?
C9 N3 O5 119.1(7) . . ?
O5 N3 H3B 120.5 . . ?
N1 O1 In1 110.8(4) . . ?
H1WA O1W H1WB 104.5 . . ?
C1 O2 In1 112.5(5) . . ?
H2WA O2W H2WB 104.5 . . ?
N2 O3 In1 107.1(4) . 1_545 ?
H3WA O3W H3WB 104.5 . . ?
O5W O3W H3WA 142.1 . . ?
O5W O3W H3WB 102.1 . . ?
C8 O4 In1 109.6(5) . 1_545 ?
H4WA O4W H4WB 104.5 . . ?
H4WC O4WA H4WD 109.5 . . ?
N3 O5 In1 110.8(4) . . ?
O3W O5W H5WA 151.1 . . ?
O3W O5W H5WB 104.2 . . ?
H5WA O5W H5WB 104.5 . . ?
H5WC O5WA H5WD 104.5 . . ?
C9 O6 In1 112.5(5) . . ?

loop_
_geom_bond_atom_site_label_1
_geom_bond_atom_site_label_2
_geom_bond_distance
_geom_bond_site_symmetry_2
_geom_bond_publ_flag
C1 C2 1.492(11) . ?
C1 N1 1.316(11) . ?
C1 O2 1.280(10) . ?
C2 C3 1.417(15) . ?
C2 C3A 1.423(16) . ?
C2 C7 1.380(12) . ?
C3 H3 0.9300 . ?
C3 C4 1.382(17) . ?
C3A H3A 0.9300 . ?
C3A C4A 1.383(18) . ?
C4 H4 0.9300 . ?
C4 C5 1.405(16) . ?
C4A H4A 0.9300 . ?
C4A C5 1.418(16) . ?
C5 C6 1.380(11) . ?
C5 C8 1.488(11) . ?
C6 H6 0.9300 . ?
C6 C7 1.391(12) . ?
C7 H7 0.9300 . ?
C8 N2 1.297(10) . ?
C8 O4 1.288(9) . ?
C9 C10 1.483(11) . ?
C9 N3 1.312(10) . ?
C9 O6 1.275(10) . ?
C10 C11 1.424(14) . ?
C10 C11A 1.410(9) . ?
C10 C12 1.396(13) . ?
C10 C12A 1.388(9) . ?
C11 H11 0.9300 . ?
C11 C12 1.37(2) 2_666 ?
C11A H11A 0.980(11) . ?
C11A C12A 1.41(3) 2_666 ?
C12 H12 0.9300 . ?
C12A H12A 0.9300 . ?
In1 O1 2.145(6) . ?
In1 O2 2.194(6) . ?
In1 O3 2.144(6) 1_565 ?
In1 O4 2.164(6) 1_565 ?
In1 O5 2.159(6) . ?
In1 O6 2.193(6) . ?
N1 H1 0.8600 . ?
N1 O1 1.368(8) . ?
N2 H2 0.8600 . ?
N2 O3 1.383(8) . ?
N3 H3B 0.8600 . ?
N3 O5 1.374(8) . ?
O1W H1WA 0.8500 . ?
O1W H1WB 0.8501 . ?
O2W H2WA 0.8501 . ?
O2W H2WB 0.8499 . ?
O3W H3WA 0.8500 . ?
O3W H3WB 0.8500 . ?
O3W O5W 1.66(8) . ?
O4W H4WA 0.8500 . ?
O4W H4WB 0.8500 . ?
O4WA H4WC 0.8499 . ?
O4WA H4WD 0.8500 . ?
O5W H5WA 0.8500 . ?
O5W H5WB 0.8500 . ?
O5WA H5WC 0.8500 . ?
O5WA H5WD 0.8501 . ?

loop_
_geom_hbond_atom_site_label_D
_geom_hbond_atom_site_label_H
_geom_hbond_atom_site_label_A
_geom_hbond_distance_DH
_geom_hbond_distance_HA
_geom_hbond_distance_DA
_geom_hbond_angle_DHA
_geom_hbond_site_symmetry_A
_geom_hbond_publ_flag
N3 H3B O1 0.86 2.04 2.758(9) 140.2 1_655 yes

loop_
_geom_torsion_atom_site_label_1
_geom_torsion_atom_site_label_2
_geom_torsion_atom_site_label_3
_geom_torsion_atom_site_label_4
_geom_torsion
_geom_torsion_site_symmetry_1
_geom_torsion_site_symmetry_2
_geom_torsion_site_symmetry_3
_geom_torsion_site_symmetry_4
_geom_torsion_publ_flag
C1 C2 C3 C4 178.2(17) . . . . ?
C1 C2 C3A C4A -178.9(17) . . . . ?
C1 C2 C7 C6 176.4(9) . . . . ?
C1 N1 O1 In1 -4.5(9) . . . . ?
C2 C1 N1 O1 179.8(7) . . . . ?
C2 C1 O2 In1 -175.2(6) . . . . ?
C2 C3 C4 C5 9(3) . . . . ?
C2 C3A C4A C5 5(3) . . . . ?
C3 C2 C7 C6 -10.6(18) . . . . ?
C3 C4 C5 C6 -18(3) . . . . ?
C3 C4 C5 C8 172.3(18) . . . . ?
C3A C2 C7 C6 12.0(18) . . . . ?
C3A C4A C5 C6 8(3) . . . . ?
C3A C4A C5 C8 175.5(18) . . . . ?
C4 C5 C6 C7 12.6(18) . . . . ?
C4 C5 C8 N2 139.3(14) . . . . ?
C4 C5 C8 O4 -42.2(16) . . . . ?
C4A C5 C6 C7 -11.3(17) . . . . ?
C4A C5 C8 N2 163.6(12) . . . . ?
C4A C5 C8 O4 -18.0(15) . . . . ?
C5 C6 C7 C2 1.4(16) . . . . ?
C5 C8 N2 O3 178.9(7) . . . . ?
C5 C8 O4 In1 -163.0(6) . . . 1_545 ?
C6 C5 C8 N2 -30.0(13) . . . . ?
C6 C5 C8 O4 148.4(9) . . . . ?
C7 C2 C3 C4 6(3) . . . . ?
C7 C2 C3A C4A -15(3) . . . . ?
C8 C5 C6 C7 -177.9(9) . . . . ?
C8 N2 O3 In1 -16.0(8) . . . 1_545 ?
C9 C10 C11 C12 177.8(14) . . . 2_666 ?
C9 C10 C11A C12A 176.2(19) . . . 2_666 ?
C9 C10 C12 C11 -177.6(14) . . . 2_666 ?
C9 C10 C12A C11A -176(2) . . . 2_666 ?
C9 N3 O5 In1 -11.8(9) . . . . ?
C10 C9 N3 O5 179.2(7) . . . . ?
C10 C9 O6 In1 -166.9(6) . . . . ?
C11 C10 C12 C11 6(3) . . . 2_666 ?
C11A C10 C12A C11A 8(4) . . . 2_666 ?
C12 C10 C11 C12 -6(3) . . . 2_666 ?
C12A C10 C11A C12A -8(4) . . . 2_666 ?
N1 C1 C2 C3 -14.2(17) . . . . ?
N1 C1 C2 C3A -37.5(17) . . . . ?
N1 C1 C2 C7 158.3(9) . . . . ?
N1 C1 O2 In1 4.9(10) . . . . ?
N2 C8 O4 In1 15.4(9) . . . 1_545 ?
N3 C9 C10 C11 -15.8(19) . . . . ?
N3 C9 C10 C11A 16(2) . . . . ?
N3 C9 C10 C12 168.3(14) . . . . ?
N3 C9 C10 C12A -160(2) . . . . ?
N3 C9 O6 In1 13.3(10) . . . . ?
O2 C1 C2 C3 165.8(14) . . . . ?
O2 C1 C2 C3A 142.5(15) . . . . ?
O2 C1 C2 C7 -21.6(13) . . . . ?
O2 C1 N1 O1 -0.3(13) . . . . ?
O4 C8 N2 O3 0.5(12) . . . . ?
O6 C9 C10 C11 164.4(17) . . . . ?
O6 C9 C10 C11A -164(2) . . . . ?
O6 C9 C10 C12 -11.5(17) . . . . ?
O6 C9 C10 C12A 20(3) . . . . ?
O6 C9 N3 O5 -1.1(12) . . . . ?
